data_4117087
loop_
_publ_author_name
'T. M. Barclay'
'A. W. Cordes'
'J. D. Goddard'
'R. C. Mawhinney'
'R. T. Oakley'
'K. E. Preuss'
'R. W. Reed'

_publ_section_title
;
 Benzo-Bridged Bis(1,2,3-dithiazoles) and Their Selenium Analogues.
 Preparation, Molecular and Electronic Structures, and Redox Chemistry
;
_journal_name_full 'Journal of the American Chemical Society'
_journal_page_first 12136
_journal_page_last 12141
_journal_paper_doi 10.1021/ja972927d
_journal_volume 119
_journal_year 1997
_chemical_formula_moiety 'Se2 S2 Cl10 Al2 N2 C6 '
_chemical_formula_sum 'C6 Al2 Cl10 N2 S2 Se2'
_chemical_formula_weight 730.61
_chemical_name_systematic ?
_space_group_IT_number 14
_symmetry_cell_setting monoclinic
_symmetry_space_group_name_Hall '-P 2ybc'
_symmetry_space_group_name_H-M 'P 1 21/c 1'
_cell_angle_alpha 90.0
_cell_angle_beta 92.368(10)
_cell_angle_gamma 90.0
_cell_formula_units_Z 2
_cell_length_a 9.1189(13)
_cell_length_b 12.0258(19)
_cell_length_c 9.8823(10)
_cell_measurement_reflns_used 25
_cell_measurement_temperature 293
_cell_measurement_theta_max 13.50
_cell_measurement_theta_min 12.00
_cell_volume 1082.8(3)
_diffrn_ambient_temperature 293
_diffrn_measurement_device 'Nonius CAD-4    '
_diffrn_measurement_method 'Theta/2theta scan b/P/b '
_diffrn_radiation_monochromator graphite
_diffrn_radiation_source 'xray tube'
_diffrn_radiation_type 'Molybdenum K\a'
_diffrn_radiation_wavelength 0.70930
_diffrn_reflns_av_R_equivalents 0.020
_diffrn_reflns_limit_h_max 10
_diffrn_reflns_limit_h_min -10
_diffrn_reflns_limit_k_max 14
_diffrn_reflns_limit_k_min 0
_diffrn_reflns_limit_l_max 11
_diffrn_reflns_limit_l_min 0
_diffrn_reflns_number 2018
_diffrn_reflns_theta_max 24.92
_diffrn_reflns_theta_min 0.00
_diffrn_standards_decay_% 1.4
_diffrn_standards_interval_time 60
_diffrn_standards_number 3
_exptl_absorpt_coefficient_mu 4.89
_exptl_absorpt_correction_T_max 0.3972
_exptl_absorpt_correction_T_min 0.3370
_exptl_absorpt_correction_type empirical
_exptl_crystal_colour black
_exptl_crystal_density_diffrn 2.241
_exptl_crystal_F_000 694.94
_exptl_crystal_size_max 0.10
_exptl_crystal_size_mid 0.25
_exptl_crystal_size_min 0.40
_refine_diff_density_max 0.62
_refine_diff_density_min -0.94
_refine_ls_goodness_of_fit_obs 1.99
_refine_ls_matrix_type full
_refine_ls_number_parameters 109
_refine_ls_number_reflns 927
_refine_ls_R_factor_all 0.057
_refine_ls_R_factor_obs 0.057
_refine_ls_shift/esd_max 0.000
_refine_ls_structure_factor_coef F
_refine_ls_weighting_details 'w = 1/(\s^2^(F)+0.0004F^2^)'
_refine_ls_weighting_scheme calc
_refine_ls_wR_factor_all 0.071
_refine_ls_wR_factor_obs 0.071
_reflns_number_observed 927
_reflns_number_total 1900
_reflns_observed_criterion 'Inet > 3.0\s(Inet)'
_cod_data_source_file ja972927d_4.cif
_cod_data_source_block Compound[6][AlCl4]2
_cod_depositor_comments
;
The following automatic conversions were performed:

'_refine_ls_weighting_scheme' value '1/(\s^2^(F)+0.0004F^2^)' was
changed to 'calc'. New tag '_refine_ls_weighting_details' was
created. The value of the new tag was set to 'w =
1/(\s^2^(F)+0.0004F^2^)'.

Automatic conversion script
Id: cif_fix_values 3143 2015-03-26 13:38:13Z robertas 
;
_cod_original_sg_symbol_H-M 'P 21/c'
_cod_original_formula_sum 'Se2 S2 Cl10 Al2 N2 C6 '
_cod_database_code 4117087

loop_
_symmetry_equiv_pos_as_xyz
x,y,z
-x,-y,-z
-x,1/2+y,1/2-z
x,1/2-y,1/2+z

loop_
_atom_site_aniso_label
_atom_site_aniso_U_11
_atom_site_aniso_U_22
_atom_site_aniso_U_33
_atom_site_aniso_U_12
_atom_site_aniso_U_13
_atom_site_aniso_U_23
_atom_site_aniso_type_symbol
Se 0.0604(11) 0.0708(13) 0.0593(12) -0.0035(11) 0.0127(9) 0.0067(12) Se
S 0.043(2) 0.0482(25) 0.050(3) -0.001(2) 0.010(2) -0.001(2) S
Cl1 0.055(3) 0.030(2) 0.080(3) 0.004(2) 0.006(2) 0.004(2) Cl
Cl2 0.048(2) 0.042(2) 0.043(2) -0.0098(19) 0.000(2) -0.002(2) Cl
Cl3 0.067(3) 0.052(3) 0.039(2) 0.001(2) 0.002(2) 0.005(2) Cl
Cl4 0.034(2) 0.065(3) 0.056(3) -0.004(2) 0.0115(19) 0.004(2) Cl
Cl5 0.059(3) 0.048(3) 0.084(3) 0.014(2) -0.008(2) -0.030(3) Cl
Al 0.033(2) 0.030(2) 0.037(3) 0.000(2) 0.005(2) -0.002(2) Al
N 0.027(6) 0.054(8) 0.025(6) -0.012(6) 0.014(5) 0.005(6) n
C1 0.026(7) 0.038(9) 0.039(9) -0.005(7) -0.001(7) -0.006(8) C
C2 0.032(8) 0.027(8) 0.040(8) 0.002(7) 0.009(7) 0.005(7) C
C3 0.033(7) 0.031(8) 0.032(8) -0.006(7) -0.013(6) -0.005(8) C

loop_
_atom_site_label
_atom_site_fract_x
_atom_site_fract_y
_atom_site_fract_z
_atom_site_U_iso_or_equiv
_atom_site_thermal_displace_type
_atom_site_type_symbol
Se 0.2509(2) 0.57231(17) 0.21738(19) 0.0632(11) Uij Se
S 0.2347(4) 0.4127(3) 0.3103(4) 0.047(2) Uij S
Cl1 0.0971(4) 0.2510(3) 0.5164(5) 0.055(3) Uij Cl
Cl2 0.4829(4) 0.3808(3) 0.0980(4) 0.044(2) Uij Cl
Cl3 0.6971(5) 0.3221(4) 0.3851(4) 0.053(3) Uij Cl
Cl4 0.8529(4) 0.4659(4) 0.1181(4) 0.052(2) Uij Cl
Cl5 0.5992(5) 0.5936(3) 0.3163(5) 0.064(3) Uij Cl
Al 0.6583(4) 0.4410(4) 0.2269(4) 0.033(2) Uij Al
N -0.1186(11) 0.3607(10) 0.6912(11) 0.035(7) Uij n
C1 0.1055(14) 0.4584(12) 0.4166(14) 0.034(8) Uij C
C2 0.0475(14) 0.3863(11) 0.5112(14) 0.033(8) Uij C
C3 -0.0603(14) 0.4266(12) 0.5959(14) 0.032(7) Uij C

loop_
_geom_angle_atom_site_label_1
_geom_angle_atom_site_label_2
_geom_angle_atom_site_label_3
_geom_angle
S Se Na 97.6(4)
Se S C1 92.1(5)
Cl2 Al Cl3 107.9(2)
Cl2 Al Cl4 111.5(2)
Cl2 Al Cl5 110.3(2)
Cl3 Al Cl4 110.3(2)
Cl3 Al Cl5 108.2(2)
Cl4 Al Cl5 108.7(3)
Sea N C3 113.0(10)
S C1 C2 120.3(11)
S C1 C3a 117.3(11)
C2 C1 C3a 122.4(12)
Cl1 C2 C1 120.7(11)
Cl1 C2 C3 120.6(11)
C1 C2 C3 118.6(12)
N C3 C1a 119.9(12)
N C3 C2 121.1(13)
C1a C3 C2 118.9(13)

loop_
_geom_bond_atom_site_label_1
_geom_bond_atom_site_label_2
_geom_bond_distance
Se S 2.136(5)
Se Na 1.735(11)
S C1 1.702(14)
Cl1 C2 1.689(14)
Cl2 Al 2.130(5)
Cl3 Al 2.137(6)
Cl4 Al 2.133(5)
Cl5 Al 2.117(6)
N Sea 1.735(11)
N C3 1.356(18)
C1 C2 1.40(2)
C1 C3a 1.45(2)
C2 C3 1.40(2)
C3 C1a 1.45(2)
